data_1529669
loop_
_publ_author_name
'Bokii, G.B.'
'Porai-Koshits, M.A.'

_publ_section_title
;
 The crystal structure of Gros' salt (Pt (N H3)4 Cl2) Cl2
;
_journal_name_full 'Doklady Akademii Nauk SSSR'
_journal_page_first 337
_journal_page_last 339
_journal_volume 64
_journal_year 1949
_chemical_formula_sum 'Cl4 H12 N4 Pt'
_chemical_name_systematic '(Pt (N H3)4 Cl2) Cl2'
_space_group_IT_number 139
_symmetry_space_group_name_Hall '-I 4 2'
_symmetry_space_group_name_H-M 'I 4/m m m'
_cell_angle_alpha 90
_cell_angle_beta 90
_cell_angle_gamma 90
_cell_formula_units_Z 2
_cell_length_a 7.44
_cell_length_b 7.44
_cell_length_c 7.98
_cell_volume 441.722
_citation_journal_id_ASTM DANKAS
_cod_data_source_file Bokii_DANKAS_1949_1974.cif
_cod_data_source_block H12Cl4N4Pt1
_cod_original_cell_volume 441.7217
_cod_original_formula_sum 'H12 Cl4 N4 Pt1'
_cod_database_code 1529669

loop_
_symmetry_equiv_pos_as_xyz
x,y,z
-y,x,z
-x,-y,z
y,-x,z
x,-y,-z
y,x,-z
-x,y,-z
-y,-x,-z
-x,-y,-z
y,-x,-z
x,y,-z
-y,x,-z
-x,y,z
-y,-x,z
x,-y,z
y,x,z
x+1/2,y+1/2,z+1/2
-y+1/2,x+1/2,z+1/2
-x+1/2,-y+1/2,z+1/2
y+1/2,-x+1/2,z+1/2
x+1/2,-y+1/2,-z+1/2
y+1/2,x+1/2,-z+1/2
-x+1/2,y+1/2,-z+1/2
-y+1/2,-x+1/2,-z+1/2
-x+1/2,-y+1/2,-z+1/2
y+1/2,-x+1/2,-z+1/2
x+1/2,y+1/2,-z+1/2
-y+1/2,x+1/2,-z+1/2
-x+1/2,y+1/2,z+1/2
-y+1/2,-x+1/2,z+1/2
x+1/2,-y+1/2,z+1/2
y+1/2,x+1/2,z+1/2

loop_
_atom_site_label
_atom_site_type_symbol
_atom_site_fract_x
_atom_site_fract_y
_atom_site_fract_z
_atom_site_occupancy
_atom_site_U_iso_or_equiv
_atom_site_attached_hydrogens
N1 N-3 0.194 0.194 0 1 0.0 3
Cl1 Cl-1 0 0 0.281 1 0.0 0
Cl2 Cl-1 0.5 0 0 1 0.0 0
Pt1 Pt+4 0 0 0 1 0.0 0
